data_7002873
loop_
_publ_author_name
'Zhou, Yan'
'Xiao, Hong-Ping'
'Kang, Ling-Chen'
'Zuo, Jing-Lin'
'Li, Cheng-Hui'
'You, Xiao-Zeng'

_publ_section_title
;
 Synthesis and characterization of neutral iron(ii) and ruthenium(ii)
 complexes with the isocyanotriphenylborate ligand
;
_journal_issue 46
_journal_name_full 'Dalton Transactions'
_journal_page_first 10256
_journal_page_last 10262
_journal_paper_doi 10.1039/b914262b
_journal_year 2009
_chemical_formula_moiety 'C58 H46 B2 N6 Ru'
_chemical_formula_sum 'C58 H46 B2 N6 Ru'
_chemical_formula_weight 949.70
_chemical_name_systematic
;
?
;
_space_group_IT_number 15
_symmetry_cell_setting monoclinic
_symmetry_space_group_name_Hall '-C 2yc'
_symmetry_space_group_name_H-M 'C 1 2/c 1'
_atom_sites_solution_hydrogens geom
_atom_sites_solution_primary direct
_atom_sites_solution_secondary difmap
_audit_creation_method SHELXL-97
_cell_angle_alpha 90.00
_cell_angle_beta 108.02(3)
_cell_angle_gamma 90.00
_cell_formula_units_Z 4
_cell_length_a 16.138(14)
_cell_length_b 19.056(16)
_cell_length_c 17.050(10)
_cell_measurement_reflns_used 2794
_cell_measurement_temperature 291(2)
_cell_measurement_theta_max 25.31
_cell_measurement_theta_min 2.56
_cell_volume 4986(7)
_computing_cell_refinement 'SAINT (Bruker, 2002)'
_computing_data_collection 'SMART (Bruker, 2002)'
_computing_data_reduction 'SAINT (Bruker, 2002)'
_computing_molecular_graphics 'SHELXTL(Bruker, 2002)'
_computing_publication_material 'SHELXTL(Bruker, 2002)'
_computing_structure_refinement 'SHELXL97 (Sheldrick, 1997)'
_computing_structure_solution 'SHELXS97 (Sheldrick, 1997)'
_diffrn_ambient_temperature 291(2)
_diffrn_measured_fraction_theta_full 0.992
_diffrn_measured_fraction_theta_max 0.992
_diffrn_measurement_device_type 'Bruker smart apex II CCD'
_diffrn_measurement_method '\f and \w scans'
_diffrn_radiation_monochromator graphite
_diffrn_radiation_source 'fine-focus sealed tube'
_diffrn_radiation_type MoK\a
_diffrn_radiation_wavelength 0.71073
_diffrn_reflns_av_R_equivalents 0.0715
_diffrn_reflns_av_sigmaI/netI 0.1282
_diffrn_reflns_limit_h_max 17
_diffrn_reflns_limit_h_min -19
_diffrn_reflns_limit_k_max 23
_diffrn_reflns_limit_k_min -23
_diffrn_reflns_limit_l_max 21
_diffrn_reflns_limit_l_min -15
_diffrn_reflns_number 13240
_diffrn_reflns_theta_full 25.99
_diffrn_reflns_theta_max 25.99
_diffrn_reflns_theta_min 1.70
_exptl_absorpt_coefficient_mu 0.358
_exptl_absorpt_correction_T_max 0.9515
_exptl_absorpt_correction_T_min 0.9482
_exptl_absorpt_correction_type multi-scan
_exptl_absorpt_process_details '(SADABS; Bruker, 2002)'
_exptl_crystal_colour Brown
_exptl_crystal_density_diffrn 1.265
_exptl_crystal_density_method 'not measured'
_exptl_crystal_description Prism
_exptl_crystal_F_000 1960
_exptl_crystal_size_max 0.15
_exptl_crystal_size_mid 0.14
_exptl_crystal_size_min 0.14
_refine_diff_density_max 0.677
_refine_diff_density_min -0.469
_refine_diff_density_rms 0.058
_refine_ls_extinction_method none
_refine_ls_goodness_of_fit_ref 0.859
_refine_ls_hydrogen_treatment constr
_refine_ls_matrix_type full
_refine_ls_number_parameters 303
_refine_ls_number_reflns 4867
_refine_ls_number_restraints 0
_refine_ls_restrained_S_all 0.859
_refine_ls_R_factor_all 0.1066
_refine_ls_R_factor_gt 0.0608
_refine_ls_shift/su_max 0.000
_refine_ls_shift/su_mean 0.000
_refine_ls_structure_factor_coef Fsqd
_refine_ls_weighting_details 'calc w=1/[\s^2^(Fo^2^)+(0.0198P)^2] where P=(Fo^2^+2Fc^2^)/3'
_refine_ls_weighting_scheme calc
_refine_ls_wR_factor_gt 0.0854
_refine_ls_wR_factor_ref 0.0963
_reflns_number_gt 2917
_reflns_number_total 4867
_reflns_threshold_expression I>2\s(I)
_cod_data_source_file b914262b.txt
_cod_data_source_block 4
_cod_depositor_comments
;
The following automatic conversions were performed:
'_symmetry_cell_setting' value 'Monoclinic' changed to 'monoclinic'
according to '/home/saulius/struct/CIF-dictionaries/cif_core.dic'
dictionary named 'cif_core.dic' version 2.4.1 from
2010-06-29.

'_exptl_absorpt_correction_type' value 'Multi-scan' changed
to 'multi-scan' according to
'/home/saulius/struct/CIF-dictionaries/cif_core.dic' dictionary named
'cif_core.dic' version 2.4.1 from 2010-06-29.

Automatic conversion script
Id: cif_fix_enum 1527 2010-12-29 10:47:43Z saulius 
;
_cod_original_sg_symbol_H-M 'C 2/c'
_cod_database_code 7002873

loop_
_symmetry_equiv_pos_as_xyz
'x, y, z'
'-x, y, -z+1/2'
'x+1/2, y+1/2, z'
'-x+1/2, y+1/2, -z+1/2'
'-x, -y, -z'
'x, -y, z-1/2'
'-x+1/2, -y+1/2, -z'
'x+1/2, -y+1/2, z-1/2'

loop_
_atom_site_label
_atom_site_type_symbol
_atom_site_fract_x
_atom_site_fract_y
_atom_site_fract_z
_atom_site_U_iso_or_equiv
_atom_site_adp_type
_atom_site_occupancy
_atom_site_symmetry_multiplicity
_atom_site_calc_flag
_atom_site_refinement_flags
_atom_site_disorder_assembly
_atom_site_disorder_group
Ru1 Ru 0.5000 0.15457(2) 0.7500 0.04326(16) Uani 1 2 d S . .
B1 B 0.2847(3) -0.0061(3) 0.6129(3) 0.0496(13) Uani 1 1 d . . .
C1 C 0.3507(3) 0.2633(2) 0.7170(3) 0.0768(16) Uani 1 1 d . . .
H1 H 0.3497 0.2526 0.7700 0.092 Uiso 1 1 calc R . .
C2 C 0.2911(4) 0.3108(3) 0.6718(4) 0.108(2) Uani 1 1 d . . .
H2 H 0.2511 0.3319 0.6937 0.130 Uiso 1 1 calc R . .
C3 C 0.2918(4) 0.3264(3) 0.5937(4) 0.126(3) Uani 1 1 d . . .
H3 H 0.2515 0.3577 0.5611 0.151 Uiso 1 1 calc R . .
C4 C 0.3530(4) 0.2953(3) 0.5641(3) 0.103(2) Uani 1 1 d . . .
H4 H 0.3553 0.3063 0.5117 0.124 Uiso 1 1 calc R . .
C5 C 0.4111(3) 0.2473(2) 0.6127(3) 0.0663(14) Uani 1 1 d . . .
C6 C 0.4775(3) 0.2107(2) 0.5855(3) 0.0572(12) Uani 1 1 d . . .
C7 C 0.4908(3) 0.2219(3) 0.5094(3) 0.0886(17) Uani 1 1 d . . .
H7 H 0.4564 0.2539 0.4723 0.106 Uiso 1 1 calc R . .
C8 C 0.5548(3) 0.1856(3) 0.4898(3) 0.0833(17) Uani 1 1 d . . .
H8 H 0.5636 0.1924 0.4390 0.100 Uiso 1 1 calc R . .
C9 C 0.6053(3) 0.1398(2) 0.5447(3) 0.0678(14) Uani 1 1 d . . .
H9 H 0.6499 0.1153 0.5330 0.081 Uiso 1 1 calc R . .
C10 C 0.5885(3) 0.1306(2) 0.6187(3) 0.0569(12) Uani 1 1 d . . .
H10 H 0.6226 0.0985 0.6561 0.068 Uiso 1 1 calc R . .
C11 C 0.4142(3) 0.0822(2) 0.7016(3) 0.0438(11) Uani 1 1 d . . .
C12 C 0.1844(3) 0.0947(3) 0.6384(3) 0.0868(17) Uani 1 1 d . . .
H12 H 0.2298 0.1251 0.6395 0.104 Uiso 1 1 calc R . .
C13 C 0.1072(5) 0.1228(4) 0.6479(4) 0.109(2) Uani 1 1 d . . .
H13 H 0.1027 0.1708 0.6557 0.131 Uiso 1 1 calc R . .
C14 C 0.0399(5) 0.0800(5) 0.6456(4) 0.134(3) Uani 1 1 d . . .
H14 H -0.0116 0.0985 0.6505 0.161 Uiso 1 1 calc R . .
C15 C 0.0477(4) 0.0101(4) 0.6362(4) 0.130(3) Uani 1 1 d . . .
H15 H 0.0017 -0.0196 0.6353 0.157 Uiso 1 1 calc R . .
C16 C 0.1245(3) -0.0177(3) 0.6278(3) 0.0973(19) Uani 1 1 d . . .
H16 H 0.1288 -0.0660 0.6222 0.117 Uiso 1 1 calc R . .
C17 C 0.1949(3) 0.0244(3) 0.6275(3) 0.0617(13) Uani 1 1 d . . .
C18 C 0.3710(3) -0.1101(2) 0.7073(3) 0.0610(13) Uani 1 1 d . . .
H18 H 0.4070 -0.0768 0.7410 0.073 Uiso 1 1 calc R . .
C19 C 0.3858(4) -0.1802(3) 0.7280(4) 0.0829(17) Uani 1 1 d . . .
H19 H 0.4308 -0.1929 0.7748 0.100 Uiso 1 1 calc R . .
C20 C 0.3348(5) -0.2307(3) 0.6801(4) 0.099(2) Uani 1 1 d . . .
H20 H 0.3448 -0.2779 0.6936 0.119 Uiso 1 1 calc R . .
C21 C 0.2692(4) -0.2108(3) 0.6123(4) 0.096(2) Uani 1 1 d . . .
H21 H 0.2337 -0.2448 0.5794 0.115 Uiso 1 1 calc R . .
C22 C 0.2545(3) -0.1411(3) 0.5915(3) 0.0757(15) Uani 1 1 d . . .
H22 H 0.2094 -0.1295 0.5443 0.091 Uiso 1 1 calc R . .
C23 C 0.3046(3) -0.0872(2) 0.6385(3) 0.0502(11) Uani 1 1 d . . .
C24 C 0.3573(3) 0.0300(2) 0.4982(3) 0.0554(12) Uani 1 1 d . . .
H24 H 0.4078 0.0412 0.5404 0.067 Uiso 1 1 calc R . .
C25 C 0.3569(3) 0.0366(2) 0.4163(3) 0.0622(13) Uani 1 1 d . . .
H25 H 0.4062 0.0529 0.4049 0.075 Uiso 1 1 calc R . .
C26 C 0.2843(4) 0.0193(2) 0.3533(3) 0.0718(15) Uani 1 1 d . . .
H26 H 0.2842 0.0232 0.2989 0.086 Uiso 1 1 calc R . .
C27 C 0.2108(3) -0.0041(3) 0.3705(3) 0.0834(16) Uani 1 1 d . . .
H27 H 0.1613 -0.0166 0.3278 0.100 Uiso 1 1 calc R . .
C28 C 0.2114(3) -0.0089(2) 0.4522(3) 0.0732(14) Uani 1 1 d . . .
H28 H 0.1609 -0.0234 0.4629 0.088 Uiso 1 1 calc R . .
C29 C 0.2843(3) 0.0072(2) 0.5184(3) 0.0504(11) Uani 1 1 d . . .
N1 N 0.4102(2) 0.23121(17) 0.6895(2) 0.0580(10) Uani 1 1 d . . .
N2 N 0.5271(2) 0.16439(16) 0.63998(19) 0.0448(8) Uani 1 1 d . . .
N3 N 0.3619(2) 0.04050(17) 0.6697(2) 0.0496(9) Uani 1 1 d . . .

loop_
_atom_site_aniso_label
_atom_site_aniso_U_11
_atom_site_aniso_U_22
_atom_site_aniso_U_33
_atom_site_aniso_U_23
_atom_site_aniso_U_13
_atom_site_aniso_U_12
Ru1 0.0529(3) 0.0402(3) 0.0411(3) 0.000 0.0210(2) 0.000
B1 0.041(3) 0.068(4) 0.040(3) -0.005(3) 0.012(3) -0.006(3)
C1 0.099(4) 0.067(3) 0.080(4) 0.016(3) 0.051(4) 0.032(3)
C2 0.131(5) 0.100(4) 0.119(6) 0.036(4) 0.074(5) 0.069(4)
C3 0.150(6) 0.132(6) 0.114(6) 0.061(5) 0.067(5) 0.089(5)
C4 0.132(5) 0.114(4) 0.081(5) 0.041(4) 0.058(4) 0.063(4)
C5 0.082(4) 0.062(3) 0.063(4) 0.016(3) 0.034(3) 0.026(3)
C6 0.072(3) 0.060(3) 0.047(3) 0.009(2) 0.029(3) 0.011(3)
C7 0.103(4) 0.106(4) 0.069(4) 0.032(3) 0.045(4) 0.036(3)
C8 0.102(5) 0.108(4) 0.058(4) 0.009(3) 0.050(4) 0.007(3)
C9 0.075(4) 0.069(4) 0.074(4) -0.007(3) 0.045(3) 0.003(3)
C10 0.070(3) 0.053(3) 0.057(3) 0.000(2) 0.032(3) 0.006(2)
C11 0.047(3) 0.051(3) 0.038(3) 0.002(2) 0.019(2) 0.003(2)
C12 0.083(4) 0.106(5) 0.073(4) 0.004(3) 0.026(3) 0.026(4)
C13 0.106(5) 0.140(6) 0.078(5) 0.001(4) 0.025(5) 0.063(5)
C14 0.074(5) 0.239(10) 0.091(6) -0.020(7) 0.028(5) 0.055(7)
C15 0.066(5) 0.204(8) 0.131(7) -0.027(6) 0.044(4) 0.008(5)
C16 0.056(4) 0.136(5) 0.102(5) -0.014(4) 0.029(4) -0.005(4)
C17 0.055(3) 0.089(4) 0.036(3) -0.006(3) 0.007(2) 0.001(3)
C18 0.063(3) 0.069(3) 0.056(4) 0.001(3) 0.026(3) -0.009(3)
C19 0.099(5) 0.079(4) 0.078(5) 0.022(3) 0.038(4) 0.010(3)
C20 0.152(7) 0.071(4) 0.095(6) 0.007(4) 0.067(5) -0.012(4)
C21 0.133(6) 0.081(4) 0.090(5) -0.020(4) 0.059(5) -0.047(4)
C22 0.084(4) 0.087(4) 0.061(4) -0.005(3) 0.029(3) -0.024(3)
C23 0.049(3) 0.066(3) 0.041(3) -0.009(3) 0.022(2) -0.017(2)
C24 0.060(3) 0.055(3) 0.052(3) -0.001(2) 0.019(3) 0.005(2)
C25 0.070(3) 0.068(3) 0.055(4) 0.002(3) 0.030(3) 0.006(3)
C26 0.094(4) 0.082(4) 0.043(3) 0.005(3) 0.027(3) 0.017(3)
C27 0.071(4) 0.125(5) 0.045(4) -0.005(3) 0.006(3) 0.003(3)
C28 0.057(3) 0.114(4) 0.047(3) -0.001(3) 0.014(3) -0.001(3)
C29 0.040(3) 0.062(3) 0.046(3) 0.000(2) 0.009(2) 0.005(2)
N1 0.074(3) 0.050(2) 0.060(3) 0.012(2) 0.036(2) 0.0189(19)
N2 0.055(2) 0.043(2) 0.044(2) 0.0017(18) 0.0254(19) 0.0057(17)
N3 0.050(2) 0.058(2) 0.041(2) 0.0018(19) 0.015(2) 0.0036(19)

loop_
_atom_type_symbol
_atom_type_description
_atom_type_scat_dispersion_real
_atom_type_scat_dispersion_imag
_atom_type_scat_source
C C 0.0033 0.0016 'International Tables Vol C Tables 4.2.6.8 and 6.1.1.4'
Ru Ru -1.2594 0.8363 'International Tables Vol C Tables 4.2.6.8 and 6.1.1.4'
N N 0.0061 0.0033 'International Tables Vol C Tables 4.2.6.8 and 6.1.1.4'
H H 0.0000 0.0000 'International Tables Vol C Tables 4.2.6.8 and 6.1.1.4'
B B 0.0013 0.0007 'International Tables Vol C Tables 4.2.6.8 and 6.1.1.4'

loop_
_geom_angle_atom_site_label_1
_geom_angle_atom_site_label_2
_geom_angle_atom_site_label_3
_geom_angle
_geom_angle_site_symmetry_1
_geom_angle_site_symmetry_3
_geom_angle_publ_flag
C11 Ru1 C11 89.8(2) . 2_656 ?
C11 Ru1 N2 90.10(14) . . ?
C11 Ru1 N2 97.28(15) 2_656 . ?
C11 Ru1 N2 97.28(15) . 2_656 ?
C11 Ru1 N2 90.10(14) 2_656 2_656 ?
N2 Ru1 N2 169.59(17) . 2_656 ?
C11 Ru1 N1 175.52(16) . 2_656 ?
C11 Ru1 N1 89.57(15) 2_656 2_656 ?
N2 Ru1 N1 94.38(14) . 2_656 ?
N2 Ru1 N1 78.28(14) 2_656 2_656 ?
C11 Ru1 N1 89.57(15) . . ?
C11 Ru1 N1 175.52(16) 2_656 . ?
N2 Ru1 N1 78.28(14) . . ?
N2 Ru1 N1 94.38(14) 2_656 . ?
N1 Ru1 N1 91.4(2) 2_656 . ?
N3 B1 C23 108.6(4) . . ?
N3 B1 C29 106.1(3) . . ?
C23 B1 C29 110.9(4) . . ?
N3 B1 C17 105.7(4) . . ?
C23 B1 C17 114.1(4) . . ?
C29 B1 C17 111.0(4) . . ?
N1 C1 C2 123.9(5) . . ?
N1 C1 H1 118.0 . . ?
C2 C1 H1 118.0 . . ?
C3 C2 C1 118.4(5) . . ?
C3 C2 H2 120.8 . . ?
C1 C2 H2 120.8 . . ?
C2 C3 C4 119.1(5) . . ?
C2 C3 H3 120.4 . . ?
C4 C3 H3 120.4 . . ?
C3 C4 C5 119.8(5) . . ?
C3 C4 H4 120.1 . . ?
C5 C4 H4 120.1 . . ?
N1 C5 C4 121.4(4) . . ?
N1 C5 C6 115.2(4) . . ?
C4 C5 C6 123.4(5) . . ?
N2 C6 C7 120.8(4) . . ?
N2 C6 C5 115.3(4) . . ?
C7 C6 C5 123.9(4) . . ?
C8 C7 C6 119.6(5) . . ?
C8 C7 H7 120.2 . . ?
C6 C7 H7 120.2 . . ?
C9 C8 C7 119.8(5) . . ?
C9 C8 H8 120.1 . . ?
C7 C8 H8 120.1 . . ?
C8 C9 C10 117.8(4) . . ?
C8 C9 H9 121.1 . . ?
C10 C9 H9 121.1 . . ?
N2 C10 C9 124.3(4) . . ?
N2 C10 H10 117.8 . . ?
C9 C10 H10 117.8 . . ?
N3 C11 Ru1 177.2(4) . . ?
C17 C12 C13 122.5(6) . . ?
C17 C12 H12 118.8 . . ?
C13 C12 H12 118.8 . . ?
C14 C13 C12 120.0(7) . . ?
C14 C13 H13 120.0 . . ?
C12 C13 H13 120.0 . . ?
C13 C14 C15 119.6(8) . . ?
C13 C14 H14 120.2 . . ?
C15 C14 H14 120.2 . . ?
C14 C15 C16 120.3(7) . . ?
C14 C15 H15 119.8 . . ?
C16 C15 H15 119.8 . . ?
C17 C16 C15 122.2(6) . . ?
C17 C16 H16 118.9 . . ?
C15 C16 H16 118.9 . . ?
C12 C17 C16 115.3(5) . . ?
C12 C17 B1 121.1(5) . . ?
C16 C17 B1 123.6(5) . . ?
C19 C18 C23 123.0(5) . . ?
C19 C18 H18 118.5 . . ?
C23 C18 H18 118.5 . . ?
C20 C19 C18 120.3(6) . . ?
C20 C19 H19 119.8 . . ?
C18 C19 H19 119.8 . . ?
C21 C20 C19 118.7(6) . . ?
C21 C20 H20 120.6 . . ?
C19 C20 H20 120.6 . . ?
C20 C21 C22 121.1(6) . . ?
C20 C21 H21 119.5 . . ?
C22 C21 H21 119.5 . . ?
C21 C22 C23 122.6(5) . . ?
C21 C22 H22 118.7 . . ?
C23 C22 H22 118.7 . . ?
C18 C23 C22 114.2(4) . . ?
C18 C23 B1 124.5(4) . . ?
C22 C23 B1 121.3(4) . . ?
C29 C24 C25 122.1(4) . . ?
C29 C24 H24 119.0 . . ?
C25 C24 H24 119.0 . . ?
C26 C25 C24 120.1(5) . . ?
C26 C25 H25 119.9 . . ?
C24 C25 H25 119.9 . . ?
C25 C26 C27 119.8(5) . . ?
C25 C26 H26 120.1 . . ?
C27 C26 H26 120.1 . . ?
C26 C27 C28 119.5(5) . . ?
C26 C27 H27 120.2 . . ?
C28 C27 H27 120.2 . . ?
C29 C28 C27 122.7(5) . . ?
C29 C28 H28 118.7 . . ?
C27 C28 H28 118.7 . . ?
C28 C29 C24 115.8(4) . . ?
C28 C29 B1 120.8(4) . . ?
C24 C29 B1 123.2(4) . . ?
C1 N1 C5 117.5(4) . . ?
C1 N1 Ru1 127.4(3) . . ?
C5 N1 Ru1 115.1(3) . . ?
C10 N2 C6 117.7(4) . . ?
C10 N2 Ru1 126.3(3) . . ?
C6 N2 Ru1 116.0(3) . . ?
C11 N3 B1 169.5(4) . . ?

loop_
_geom_bond_atom_site_label_1
_geom_bond_atom_site_label_2
_geom_bond_distance
_geom_bond_site_symmetry_2
_geom_bond_publ_flag
Ru1 C11 1.948(4) . ?
Ru1 C11 1.948(4) 2_656 ?
Ru1 N2 2.062(3) . ?
Ru1 N2 2.062(3) 2_656 ?
Ru1 N1 2.091(4) 2_656 ?
Ru1 N1 2.091(3) . ?
B1 N3 1.591(6) . ?
B1 C23 1.610(6) . ?
B1 C29 1.629(6) . ?
B1 C17 1.650(6) . ?
C1 N1 1.341(5) . ?
C1 C2 1.371(6) . ?
C1 H1 0.9300 . ?
C2 C3 1.369(7) . ?
C2 H2 0.9300 . ?
C3 C4 1.375(6) . ?
C3 H3 0.9300 . ?
C4 C5 1.387(6) . ?
C4 H4 0.9300 . ?
C5 N1 1.349(5) . ?
C5 C6 1.468(6) . ?
C6 N2 1.349(5) . ?
C6 C7 1.395(6) . ?
C7 C8 1.367(6) . ?
C7 H7 0.9300 . ?
C8 C9 1.353(6) . ?
C8 H8 0.9300 . ?
C9 C10 1.381(6) . ?
C9 H9 0.9300 . ?
C10 N2 1.323(4) . ?
C10 H10 0.9300 . ?
C11 N3 1.164(4) . ?
C12 C17 1.371(6) . ?
C12 C13 1.410(6) . ?
C12 H12 0.9300 . ?
C13 C14 1.349(8) . ?
C13 H13 0.9300 . ?
C14 C15 1.352(8) . ?
C14 H14 0.9300 . ?
C15 C16 1.396(7) . ?
C15 H15 0.9300 . ?
C16 C17 1.392(6) . ?
C16 H16 0.9300 . ?
C18 C19 1.383(6) . ?
C18 C23 1.392(5) . ?
C18 H18 0.9300 . ?
C19 C20 1.361(7) . ?
C19 H19 0.9300 . ?
C20 C21 1.358(7) . ?
C20 H20 0.9300 . ?
C21 C22 1.376(7) . ?
C21 H21 0.9300 . ?
C22 C23 1.396(5) . ?
C22 H22 0.9300 . ?
C24 C29 1.395(5) . ?
C24 C25 1.399(6) . ?
C24 H24 0.9300 . ?
C25 C26 1.363(6) . ?
C25 H25 0.9300 . ?
C26 C27 1.380(6) . ?
C26 H26 0.9300 . ?
C27 C28 1.393(6) . ?
C27 H27 0.9300 . ?
C28 C29 1.389(5) . ?
C28 H28 0.9300 . ?
